data_7134509
loop_
_publ_author_name
'Zhang, Bo-Lun'
'Song, Wen-Tao'
'Zhang, Jian-Jun'
'Chen, Jun'
'Miao, Lei'
'Shi, Wen-Jing'
'Wang, Rui-Hong'
'Cai, Mengmeng'
'Ni, Jun'
'Zhao, Zongbin'

_publ_section_title
;
 Awakening of high-energy phosphorescence by enhanced weak interactions
 for ratiometric detection of trichloromethane vapor
;
_journal_issue 47
_journal_name_full 'Chemical Communications'
_journal_page_first 8560
_journal_page_last 8563
_journal_paper_doi 10.1039/D5CC01812A
_journal_volume 61
_journal_year 2025
_chemical_formula_sum 'C34 H28 Bi Cl4 N2 P'
_chemical_formula_weight 846.33
_space_group_crystal_system triclinic
_space_group_IT_number 2
_space_group_name_Hall '-P 1'
_space_group_name_H-M_alt 'P -1'
_atom_sites_solution_hydrogens geom
_audit_creation_method SHELXL-2014
_audit_update_record
;
2025-02-20 deposited with the CCDC.	2025-05-07 downloaded from the CCDC.
;
_cell_angle_alpha 104.068(4)
_cell_angle_beta 102.057(4)
_cell_angle_gamma 90.055(4)
_cell_formula_units_Z 2
_cell_length_a 9.3023(9)
_cell_length_b 12.9358(14)
_cell_length_c 14.6401(17)
_cell_measurement_reflns_used 9343
_cell_measurement_temperature 296(2)
_cell_measurement_theta_max 27.56
_cell_measurement_theta_min 2.84
_cell_volume 1668.7(3)
_computing_cell_refinement 'Bruker SMART'
_computing_data_collection 'Bruker SMART'
_computing_data_reduction 'Bruker SAINT'
_computing_molecular_graphics 'Bruker SHELXTL'
_computing_publication_material 'Bruker SHELXTL'
_computing_structure_refinement 'SHELXL-2014 (Sheldrick, 2014)'
_computing_structure_solution 'SHELXL-2014 (Sheldrick, 2014)'
_diffrn_ambient_temperature 296(2)
_diffrn_measured_fraction_theta_full 0.998
_diffrn_measured_fraction_theta_max 0.994
_diffrn_measurement_device_type 'CCD area detector'
_diffrn_measurement_method 'phi and omega scans'
_diffrn_radiation_source 'fine-focus sealed tube'
_diffrn_radiation_type MoK\a
_diffrn_radiation_wavelength 0.71073
_diffrn_reflns_av_R_equivalents 0.0599
_diffrn_reflns_av_unetI/netI 0.0372
_diffrn_reflns_Laue_measured_fraction_full 0.998
_diffrn_reflns_Laue_measured_fraction_max 0.994
_diffrn_reflns_limit_h_max 12
_diffrn_reflns_limit_h_min -12
_diffrn_reflns_limit_k_max 16
_diffrn_reflns_limit_k_min -16
_diffrn_reflns_limit_l_max 18
_diffrn_reflns_limit_l_min -19
_diffrn_reflns_number 47098
_diffrn_reflns_point_group_measured_fraction_full 0.998
_diffrn_reflns_point_group_measured_fraction_max 0.994
_diffrn_reflns_theta_full 25.242
_diffrn_reflns_theta_max 27.591
_diffrn_reflns_theta_min 2.697
_exptl_absorpt_coefficient_mu 5.678
_exptl_absorpt_correction_T_max 0.7456
_exptl_absorpt_correction_T_min 0.2174
_exptl_absorpt_correction_type multi-scan
_exptl_absorpt_process_details 'SADABS (Sheldrick, 1996)'
_exptl_crystal_colour colorless
_exptl_crystal_density_diffrn 1.684
_exptl_crystal_density_meas 0
_exptl_crystal_description block
_exptl_crystal_F_000 824
_exptl_crystal_size_max 0.20
_exptl_crystal_size_mid 0.18
_exptl_crystal_size_min 0.18
_refine_diff_density_max 1.563
_refine_diff_density_min -2.228
_refine_diff_density_rms 0.142
_refine_ls_extinction_coef 0.0830(15)
_refine_ls_extinction_expression Fc^*^=kFc[1+0.001xFc^2^\l^3^/sin(2\q)]^-1/4^
_refine_ls_extinction_method SHELXL
_refine_ls_goodness_of_fit_ref 1.083
_refine_ls_hydrogen_treatment constr
_refine_ls_matrix_type full
_refine_ls_number_parameters 380
_refine_ls_number_reflns 7686
_refine_ls_number_restraints 0
_refine_ls_restrained_S_all 1.083
_refine_ls_R_factor_all 0.0363
_refine_ls_R_factor_gt 0.0318
_refine_ls_shift/su_max 0.003
_refine_ls_shift/su_mean 0.000
_refine_ls_structure_factor_coef Fsqd
_refine_ls_weighting_details 'w=1/[\s^2^(Fo^2^)+(0.0492P)^2^+1.0431P] where P=(Fo^2^+2Fc^2^)/3'
_refine_ls_weighting_scheme calc
_refine_ls_wR_factor_gt 0.0804
_refine_ls_wR_factor_ref 0.0830
_reflns_Friedel_coverage 0.000
_reflns_number_gt 7050
_reflns_number_total 7686
_reflns_threshold_expression 'I > 2\s(I)'
_cod_data_source_file d5cc01812a2.cif
_cod_data_source_block q1
_cod_depositor_comments
;
The following automatic conversions were performed:

data item '_exptl_absorpt_correction_type' value 'multi scan' was
changed to 'multi-scan' in accordance with the
/home/data/users/saulius/crontab/automatic-downloads/rss-feeds/RSC/lib/dictionaries/cif_core.dic
dictionary named 'cif_core.dic' version 2.4.2 last updated on
2011-04-26.

Automatic conversion script
Id: cif_fix_values 8170 2020-07-09 18:12:32Z antanas 

 Adding full bibliography for 7134509--7134510.cif.
;
_cod_database_code 7134509
_shelx_space_group_comment
; 
The symmetry employed for this shelxl refinement is uniquely defined 
by the following loop, which should always be used as a source of 
symmetry information in preference to the above space-group names. 
They are only intended as comments. 
;
_shelxl_version_number 2014-3

loop_
_space_group_symop_operation_xyz
'x, y, z'
'-x, -y, -z'

loop_
_atom_site_label
_atom_site_type_symbol
_atom_site_fract_x
_atom_site_fract_y
_atom_site_fract_z
_atom_site_U_iso_or_equiv
_atom_site_adp_type
_atom_site_occupancy
_atom_site_site_symmetry_order
_atom_site_calc_flag
_atom_site_refinement_flags_posn
_atom_site_refinement_flags_adp
_atom_site_refinement_flags_occupancy
_atom_site_disorder_assembly
_atom_site_disorder_group
Bi1 Bi -0.00615(2) 0.11532(2) 0.75410(2) 0.03166(8) Uani 1 1 d . . . . .
P1 P 0.66119(12) 0.39985(8) 0.27983(8) 0.0361(2) Uani 1 1 d . . . . .
Cl1 Cl 0.07159(16) 0.31777(9) 0.85186(12) 0.0621(3) Uani 1 1 d . . . . .
Cl2 Cl -0.15632(15) 0.06735(13) 0.87952(10) 0.0634(4) Uani 1 1 d . . . . .
Cl3 Cl -0.00175(14) -0.08812(9) 0.66101(9) 0.0507(3) Uani 1 1 d . . . . .
Cl4 Cl -0.17824(16) 0.17386(17) 0.60652(12) 0.0776(5) Uani 1 1 d . . . . .
N1 N 0.2068(4) 0.1299(3) 0.6838(3) 0.0375(7) Uani 1 1 d . . . . .
N2 N 0.2338(4) 0.0977(3) 0.8608(3) 0.0374(7) Uani 1 1 d . . . . .
C1 C 0.1873(5) 0.1306(4) 0.5915(4) 0.0497(11) Uani 1 1 d . . . . .
H1A H 0.0923 0.1216 0.5537 0.060 Uiso 1 1 calc R U . . .
C2 C 0.3034(6) 0.1443(5) 0.5501(4) 0.0603(14) Uani 1 1 d . . . . .
H2A H 0.2872 0.1458 0.4856 0.072 Uiso 1 1 calc R U . . .
C3 C 0.4427(6) 0.1558(5) 0.6054(5) 0.0616(14) Uani 1 1 d . . . . .
H3A H 0.5227 0.1658 0.5789 0.074 Uiso 1 1 calc R U . . .
C4 C 0.4644(5) 0.1524(4) 0.7005(4) 0.0523(12) Uani 1 1 d . . . . .
H4A H 0.5592 0.1585 0.7383 0.063 Uiso 1 1 calc R U . . .
C5 C 0.3439(4) 0.1399(3) 0.7393(3) 0.0354(8) Uani 1 1 d . . . . .
C6 C 0.3568(4) 0.1305(3) 0.8387(3) 0.0367(8) Uani 1 1 d . . . . .
C7 C 0.4879(5) 0.1518(4) 0.9070(4) 0.0550(12) Uani 1 1 d . . . . .
H7A H 0.5724 0.1753 0.8919 0.066 Uiso 1 1 calc R U . . .
C8 C 0.4912(7) 0.1376(5) 0.9978(4) 0.0659(15) Uani 1 1 d . . . . .
H8A H 0.5783 0.1517 1.0445 0.079 Uiso 1 1 calc R U . . .
C9 C 0.3661(7) 0.1029(4) 1.0192(4) 0.0589(13) Uani 1 1 d . . . . .
H9A H 0.3674 0.0921 1.0799 0.071 Uiso 1 1 calc R U . . .
C10 C 0.2387(6) 0.0842(4) 0.9492(3) 0.0485(11) Uani 1 1 d . . . . .
H10A H 0.1531 0.0615 0.9637 0.058 Uiso 1 1 calc R U . . .
C11 C 0.7915(5) 0.3555(3) 0.2062(3) 0.0375(8) Uani 1 1 d . . . . .
C12 C 0.8472(6) 0.4274(4) 0.1634(4) 0.0551(13) Uani 1 1 d . . . . .
H12A H 0.8144 0.4963 0.1720 0.066 Uiso 1 1 calc R U . . .
C13 C 0.9504(7) 0.3967(5) 0.1084(5) 0.0630(14) Uani 1 1 d . . . . .
H13A H 0.9883 0.4451 0.0807 0.076 Uiso 1 1 calc R U . . .
C14 C 0.9976(6) 0.2942(5) 0.0945(4) 0.0597(13) Uani 1 1 d . . . . .
H14A H 1.0666 0.2734 0.0569 0.072 Uiso 1 1 calc R U . . .
C15 C 0.9429(6) 0.2230(4) 0.1361(4) 0.0524(11) Uani 1 1 d . . . . .
H15A H 0.9755 0.1540 0.1265 0.063 Uiso 1 1 calc R U . . .
C16 C 0.8398(5) 0.2522(3) 0.1924(3) 0.0412(9) Uani 1 1 d . . . . .
H16A H 0.8035 0.2035 0.2205 0.049 Uiso 1 1 calc R U . . .
C17 C 0.5717(5) 0.2880(3) 0.3015(3) 0.0359(8) Uani 1 1 d . . . . .
C18 C 0.4201(5) 0.2654(4) 0.2638(3) 0.0426(9) Uani 1 1 d . . . . .
H18A H 0.3654 0.3084 0.2285 0.051 Uiso 1 1 calc R U . . .
C19 C 0.3540(5) 0.1777(4) 0.2804(4) 0.0510(11) Uani 1 1 d . . . . .
H19A H 0.2534 0.1623 0.2570 0.061 Uiso 1 1 calc R U . . .
C20 C 0.4356(6) 0.1133(4) 0.3312(4) 0.0520(12) Uani 1 1 d . . . . .
H20A H 0.3901 0.0536 0.3402 0.062 Uiso 1 1 calc R U . . .
C21 C 0.5830(6) 0.1359(4) 0.3687(4) 0.0517(11) Uani 1 1 d . . . . .
H21A H 0.6365 0.0921 0.4036 0.062 Uiso 1 1 calc R U . . .
C22 C 0.6526(5) 0.2236(4) 0.3549(3) 0.0440(10) Uani 1 1 d . . . . .
H22A H 0.7525 0.2395 0.3810 0.053 Uiso 1 1 calc R U . . .
C23 C 0.7492(5) 0.4869(3) 0.3939(4) 0.0438(10) Uani 1 1 d . . . . .
C24 C 0.7076(7) 0.4795(5) 0.4774(4) 0.0666(16) Uani 1 1 d . . . . .
H24A H 0.6378 0.4272 0.4759 0.080 Uiso 1 1 calc R U . . .
C25 C 0.7716(8) 0.5513(6) 0.5636(5) 0.082(2) Uani 1 1 d . . . . .
H25A H 0.7435 0.5471 0.6200 0.098 Uiso 1 1 calc R U . . .
C26 C 0.8746(7) 0.6278(5) 0.5674(5) 0.0717(18) Uani 1 1 d . . . . .
H26A H 0.9168 0.6750 0.6259 0.086 Uiso 1 1 calc R U . . .
C27 C 0.9157(7) 0.6351(4) 0.4848(5) 0.0707(18) Uani 1 1 d . . . . .
H27A H 0.9854 0.6878 0.4871 0.085 Uiso 1 1 calc R U . . .
C28 C 0.8548(6) 0.5648(4) 0.3978(4) 0.0571(13) Uani 1 1 d . . . . .
H28A H 0.8843 0.5696 0.3420 0.069 Uiso 1 1 calc R U . . .
C29 C 0.5243(5) 0.4710(3) 0.2186(4) 0.0440(10) Uani 1 1 d . . . . .
C30 C 0.4552(6) 0.5529(4) 0.2708(5) 0.0578(13) Uani 1 1 d . . . . .
H30A H 0.4882 0.5766 0.3373 0.069 Uiso 1 1 calc R U . . .
C31 C 0.3376(7) 0.5992(5) 0.2242(6) 0.0733(18) Uani 1 1 d . . . . .
H31A H 0.2908 0.6533 0.2594 0.088 Uiso 1 1 calc R U . . .
C32 C 0.2901(7) 0.5655(5) 0.1264(6) 0.0733(18) Uani 1 1 d . . . . .
H32A H 0.2119 0.5978 0.0953 0.088 Uiso 1 1 calc R U . . .
C33 C 0.3569(7) 0.4841(6) 0.0732(5) 0.0725(17) Uani 1 1 d . . . . .
H33A H 0.3231 0.4611 0.0067 0.087 Uiso 1 1 calc R U . . .
C34 C 0.4745(6) 0.4368(4) 0.1192(4) 0.0572(12) Uani 1 1 d . . . . .
H34A H 0.5202 0.3822 0.0836 0.069 Uiso 1 1 calc R U . . .

loop_
_atom_site_aniso_label
_atom_site_aniso_U_11
_atom_site_aniso_U_22
_atom_site_aniso_U_33
_atom_site_aniso_U_23
_atom_site_aniso_U_13
_atom_site_aniso_U_12
Bi1 0.02437(10) 0.03537(10) 0.03522(11) 0.00647(6) 0.00910(6) -0.00080(5)
P1 0.0329(5) 0.0294(4) 0.0434(6) 0.0047(4) 0.0080(4) -0.0009(4)
Cl1 0.0681(8) 0.0332(5) 0.0812(9) 0.0059(5) 0.0176(7) 0.0008(5)
Cl2 0.0546(7) 0.0820(9) 0.0562(8) 0.0081(6) 0.0287(6) -0.0152(6)
Cl3 0.0577(7) 0.0385(5) 0.0520(7) 0.0049(4) 0.0104(5) -0.0006(5)
Cl4 0.0439(7) 0.1297(14) 0.0589(9) 0.0287(9) 0.0044(6) 0.0259(8)
N1 0.0317(16) 0.0460(18) 0.0368(18) 0.0122(14) 0.0094(14) 0.0006(14)
N2 0.0372(17) 0.0381(16) 0.0348(18) 0.0066(13) 0.0060(14) -0.0007(13)
C1 0.043(2) 0.068(3) 0.042(3) 0.016(2) 0.014(2) 0.004(2)
C2 0.055(3) 0.089(4) 0.051(3) 0.029(3) 0.028(2) 0.009(3)
C3 0.045(3) 0.080(4) 0.072(4) 0.024(3) 0.033(3) 0.002(2)
C4 0.030(2) 0.056(3) 0.071(3) 0.013(2) 0.016(2) -0.0024(18)
C5 0.0294(18) 0.0340(18) 0.043(2) 0.0071(15) 0.0108(16) 0.0002(14)
C6 0.0327(19) 0.0329(18) 0.040(2) 0.0055(15) 0.0027(16) 0.0051(15)
C7 0.035(2) 0.061(3) 0.061(3) 0.010(2) -0.003(2) 0.001(2)
C8 0.060(3) 0.066(3) 0.054(3) 0.005(3) -0.016(3) 0.007(3)
C9 0.073(4) 0.061(3) 0.037(3) 0.010(2) -0.001(2) 0.015(3)
C10 0.060(3) 0.048(2) 0.040(2) 0.0129(19) 0.014(2) 0.005(2)
C11 0.036(2) 0.0359(19) 0.041(2) 0.0089(16) 0.0095(17) 0.0004(15)
C12 0.058(3) 0.040(2) 0.077(4) 0.019(2) 0.031(3) 0.003(2)
C13 0.063(3) 0.060(3) 0.080(4) 0.026(3) 0.034(3) 0.000(3)
C14 0.059(3) 0.065(3) 0.058(3) 0.010(2) 0.026(3) 0.007(3)
C15 0.057(3) 0.046(2) 0.051(3) 0.004(2) 0.015(2) 0.011(2)
C16 0.046(2) 0.0336(19) 0.043(2) 0.0060(16) 0.0104(18) 0.0008(16)
C17 0.037(2) 0.0346(18) 0.034(2) 0.0026(15) 0.0100(16) -0.0045(15)
C18 0.037(2) 0.043(2) 0.045(2) 0.0064(18) 0.0080(18) -0.0034(17)
C19 0.043(2) 0.051(2) 0.057(3) 0.004(2) 0.014(2) -0.013(2)
C20 0.065(3) 0.042(2) 0.052(3) 0.007(2) 0.027(2) -0.008(2)
C21 0.064(3) 0.047(2) 0.048(3) 0.016(2) 0.015(2) 0.001(2)
C22 0.044(2) 0.046(2) 0.040(2) 0.0113(18) 0.0043(19) -0.0030(18)
C23 0.036(2) 0.0349(19) 0.050(3) -0.0026(17) 0.0024(18) -0.0001(16)
C24 0.061(3) 0.069(3) 0.058(3) -0.014(3) 0.023(3) -0.018(3)
C25 0.085(5) 0.091(5) 0.053(4) -0.017(3) 0.018(3) -0.012(4)
C26 0.069(4) 0.054(3) 0.067(4) -0.016(3) -0.005(3) -0.001(3)
C27 0.061(3) 0.041(3) 0.090(5) 0.006(3) -0.015(3) -0.010(2)
C28 0.053(3) 0.043(2) 0.068(4) 0.011(2) 0.001(2) -0.008(2)
C29 0.039(2) 0.0328(19) 0.060(3) 0.0110(18) 0.010(2) 0.0013(16)
C30 0.051(3) 0.046(2) 0.071(4) 0.004(2) 0.014(3) 0.009(2)
C31 0.052(3) 0.053(3) 0.112(6) 0.015(3) 0.021(3) 0.019(2)
C32 0.045(3) 0.075(4) 0.105(6) 0.040(4) 0.006(3) 0.013(3)
C33 0.057(3) 0.086(4) 0.074(4) 0.030(3) 0.001(3) 0.008(3)
C34 0.059(3) 0.056(3) 0.056(3) 0.016(2) 0.009(2) 0.012(2)

loop_
_atom_type_symbol
_atom_type_description
_atom_type_scat_dispersion_real
_atom_type_scat_dispersion_imag
_atom_type_scat_source
C C 0.0033 0.0016 'International Tables Vol C Tables 4.2.6.8 and 6.1.1.4'
H H 0.0000 0.0000 'International Tables Vol C Tables 4.2.6.8 and 6.1.1.4'
Bi Bi -4.1077 10.2566 'International Tables Vol C Tables 4.2.6.8 and 6.1.1.4'
Cl Cl 0.1484 0.1585 'International Tables Vol C Tables 4.2.6.8 and 6.1.1.4'
N N 0.0061 0.0033 'International Tables Vol C Tables 4.2.6.8 and 6.1.1.4'
P P 0.1023 0.0942 'International Tables Vol C Tables 4.2.6.8 and 6.1.1.4'

loop_
_geom_angle_atom_site_label_1
_geom_angle_atom_site_label_2
_geom_angle_atom_site_label_3
_geom_angle
_geom_angle_site_symmetry_1
_geom_angle_site_symmetry_3
_geom_angle_publ_flag
N1 Bi1 N2 65.95(12) . . ?
N1 Bi1 Cl3 81.40(9) . . ?
N2 Bi1 Cl3 89.01(8) . . ?
N1 Bi1 Cl4 89.71(9) . . ?
N2 Bi1 Cl4 154.34(9) . . ?
Cl3 Bi1 Cl4 95.54(5) . . ?
N1 Bi1 Cl1 84.73(9) . . ?
N2 Bi1 Cl1 77.62(9) . . ?
Cl3 Bi1 Cl1 163.78(5) . . ?
Cl4 Bi1 Cl1 92.77(6) . . ?
N1 Bi1 Cl2 156.67(10) . . ?
N2 Bi1 Cl2 91.45(9) . . ?
Cl3 Bi1 Cl2 92.98(4) . . ?
Cl4 Bi1 Cl2 113.44(5) . . ?
Cl1 Bi1 Cl2 96.46(5) . . ?
C29 P1 C11 109.1(2) . . ?
C29 P1 C17 108.4(2) . . ?
C11 P1 C17 110.46(19) . . ?
C29 P1 C23 108.7(2) . . ?
C11 P1 C23 111.2(2) . . ?
C17 P1 C23 108.8(2) . . ?
C1 N1 C5 120.0(4) . . ?
C1 N1 Bi1 120.0(3) . . ?
C5 N1 Bi1 120.0(3) . . ?
C10 N2 C6 119.7(4) . . ?
C10 N2 Bi1 120.4(3) . . ?
C6 N2 Bi1 117.6(3) . . ?
N1 C1 C2 122.0(5) . . ?
N1 C1 H1A 119.0 . . ?
C2 C1 H1A 119.0 . . ?
C3 C2 C1 118.8(5) . . ?
C3 C2 H2A 120.6 . . ?
C1 C2 H2A 120.6 . . ?
C2 C3 C4 119.7(4) . . ?
C2 C3 H3A 120.1 . . ?
C4 C3 H3A 120.1 . . ?
C3 C4 C5 119.4(5) . . ?
C3 C4 H4A 120.3 . . ?
C5 C4 H4A 120.3 . . ?
N1 C5 C4 120.0(4) . . ?
N1 C5 C6 116.7(4) . . ?
C4 C5 C6 123.2(4) . . ?
N2 C6 C7 120.6(4) . . ?
N2 C6 C5 116.5(3) . . ?
C7 C6 C5 122.9(4) . . ?
C8 C7 C6 119.0(5) . . ?
C8 C7 H7A 120.5 . . ?
C6 C7 H7A 120.5 . . ?
C9 C8 C7 120.0(5) . . ?
C9 C8 H8A 120.0 . . ?
C7 C8 H8A 120.0 . . ?
C8 C9 C10 118.6(5) . . ?
C8 C9 H9A 120.7 . . ?
C10 C9 H9A 120.7 . . ?
N2 C10 C9 122.1(5) . . ?
N2 C10 H10A 119.0 . . ?
C9 C10 H10A 119.0 . . ?
C16 C11 C12 119.7(4) . . ?
C16 C11 P1 121.6(3) . . ?
C12 C11 P1 118.7(3) . . ?
C13 C12 C11 120.2(5) . . ?
C13 C12 H12A 119.9 . . ?
C11 C12 H12A 119.9 . . ?
C12 C13 C14 120.0(5) . . ?
C12 C13 H13A 120.0 . . ?
C14 C13 H13A 120.0 . . ?
C15 C14 C13 120.1(5) . . ?
C15 C14 H14A 119.9 . . ?
C13 C14 H14A 119.9 . . ?
C14 C15 C16 121.0(5) . . ?
C14 C15 H15A 119.5 . . ?
C16 C15 H15A 119.5 . . ?
C15 C16 C11 119.0(4) . . ?
C15 C16 H16A 120.5 . . ?
C11 C16 H16A 120.5 . . ?
C22 C17 C18 120.4(4) . . ?
C22 C17 P1 120.0(3) . . ?
C18 C17 P1 119.6(3) . . ?
C19 C18 C17 118.5(4) . . ?
C19 C18 H18A 120.8 . . ?
C17 C18 H18A 120.8 . . ?
C20 C19 C18 120.6(4) . . ?
C20 C19 H19A 119.7 . . ?
C18 C19 H19A 119.7 . . ?
C21 C20 C19 120.9(4) . . ?
C21 C20 H20A 119.6 . . ?
C19 C20 H20A 119.6 . . ?
C20 C21 C22 120.3(5) . . ?
C20 C21 H21A 119.9 . . ?
C22 C21 H21A 119.9 . . ?
C21 C22 C17 119.4(4) . . ?
C21 C22 H22A 120.3 . . ?
C17 C22 H22A 120.3 . . ?
C24 C23 C28 119.7(5) . . ?
C24 C23 P1 120.1(4) . . ?
C28 C23 P1 120.2(4) . . ?
C25 C24 C23 118.9(6) . . ?
C25 C24 H24A 120.5 . . ?
C23 C24 H24A 120.5 . . ?
C26 C25 C24 121.4(7) . . ?
C26 C25 H25A 119.3 . . ?
C24 C25 H25A 119.3 . . ?
C25 C26 C27 119.6(5) . . ?
C25 C26 H26A 120.2 . . ?
C27 C26 H26A 120.2 . . ?
C26 C27 C28 120.6(6) . . ?
C26 C27 H27A 119.7 . . ?
C28 C27 H27A 119.7 . . ?
C27 C28 C23 119.8(6) . . ?
C27 C28 H28A 120.1 . . ?
C23 C28 H28A 120.1 . . ?
C34 C29 C30 119.4(5) . . ?
C34 C29 P1 120.0(4) . . ?
C30 C29 P1 120.3(4) . . ?
C31 C30 C29 120.1(6) . . ?
C31 C30 H30A 119.9 . . ?
C29 C30 H30A 119.9 . . ?
C32 C31 C30 120.1(6) . . ?
C32 C31 H31A 120.0 . . ?
C30 C31 H31A 120.0 . . ?
C31 C32 C33 120.8(6) . . ?
C31 C32 H32A 119.6 . . ?
C33 C32 H32A 119.6 . . ?
C32 C33 C34 119.7(7) . . ?
C32 C33 H33A 120.2 . . ?
C34 C33 H33A 120.2 . . ?
C33 C34 C29 120.0(6) . . ?
C33 C34 H34A 120.0 . . ?
C29 C34 H34A 120.0 . . ?

loop_
_geom_bond_atom_site_label_1
_geom_bond_atom_site_label_2
_geom_bond_distance
_geom_bond_site_symmetry_2
_geom_bond_publ_flag
Bi1 N1 2.442(3) . ?
Bi1 N2 2.488(4) . ?
Bi1 Cl3 2.6579(11) . ?
Bi1 Cl4 2.6752(15) . ?
Bi1 Cl1 2.6780(12) . ?
Bi1 Cl2 2.7076(13) . ?
P1 C29 1.789(5) . ?
P1 C11 1.791(4) . ?
P1 C17 1.794(4) . ?
P1 C23 1.800(4) . ?
N1 C1 1.328(6) . ?
N1 C5 1.349(5) . ?
N2 C10 1.339(6) . ?
N2 C6 1.347(5) . ?
C1 C2 1.375(7) . ?
C1 H1A 0.9300 . ?
C2 C3 1.363(8) . ?
C2 H2A 0.9300 . ?
C3 C4 1.376(8) . ?
C3 H3A 0.9300 . ?
C4 C5 1.385(6) . ?
C4 H4A 0.9300 . ?
C5 C6 1.469(6) . ?
C6 C7 1.385(6) . ?
C7 C8 1.379(9) . ?
C7 H7A 0.9300 . ?
C8 C9 1.369(9) . ?
C8 H8A 0.9300 . ?
C9 C10 1.373(7) . ?
C9 H9A 0.9300 . ?
C10 H10A 0.9300 . ?
C11 C16 1.392(6) . ?
C11 C12 1.394(6) . ?
C12 C13 1.376(7) . ?
C12 H12A 0.9300 . ?
C13 C14 1.378(8) . ?
C13 H13A 0.9300 . ?
C14 C15 1.372(8) . ?
C14 H14A 0.9300 . ?
C15 C16 1.385(7) . ?
C15 H15A 0.9300 . ?
C16 H16A 0.9300 . ?
C17 C22 1.393(6) . ?
C17 C18 1.404(6) . ?
C18 C19 1.386(6) . ?
C18 H18A 0.9300 . ?
C19 C20 1.375(8) . ?
C19 H19A 0.9300 . ?
C20 C21 1.368(8) . ?
C20 H20A 0.9300 . ?
C21 C22 1.383(6) . ?
C21 H21A 0.9300 . ?
C22 H22A 0.9300 . ?
C23 C24 1.382(8) . ?
C23 C28 1.389(7) . ?
C24 C25 1.388(8) . ?
C24 H24A 0.9300 . ?
C25 C26 1.360(10) . ?
C25 H25A 0.9300 . ?
C26 C27 1.367(10) . ?
C26 H26A 0.9300 . ?
C27 C28 1.379(8) . ?
C27 H27A 0.9300 . ?
C28 H28A 0.9300 . ?
C29 C34 1.390(8) . ?
C29 C30 1.390(7) . ?
C30 C31 1.382(8) . ?
C30 H30A 0.9300 . ?
C31 C32 1.366(10) . ?
C31 H31A 0.9300 . ?
C32 C33 1.381(10) . ?
C32 H32A 0.9300 . ?
C33 C34 1.386(8) . ?
C33 H33A 0.9300 . ?
C34 H34A 0.9300 . ?

loop_
_geom_torsion_atom_site_label_1
_geom_torsion_atom_site_label_2
_geom_torsion_atom_site_label_3
_geom_torsion_atom_site_label_4
_geom_torsion
_geom_torsion_site_symmetry_1
_geom_torsion_site_symmetry_2
_geom_torsion_site_symmetry_3
_geom_torsion_site_symmetry_4
_geom_torsion_publ_flag
C5 N1 C1 C2 -1.8(7) . . . . ?
Bi1 N1 C1 C2 176.5(4) . . . . ?
N1 C1 C2 C3 1.1(9) . . . . ?
C1 C2 C3 C4 0.6(9) . . . . ?
C2 C3 C4 C5 -1.5(9) . . . . ?
C1 N1 C5 C4 0.8(6) . . . . ?
Bi1 N1 C5 C4 -177.4(3) . . . . ?
C1 N1 C5 C6 -175.7(4) . . . . ?
Bi1 N1 C5 C6 6.0(5) . . . . ?
C3 C4 C5 N1 0.8(7) . . . . ?
C3 C4 C5 C6 177.1(5) . . . . ?
C10 N2 C6 C7 -0.9(6) . . . . ?
Bi1 N2 C6 C7 161.6(3) . . . . ?
C10 N2 C6 C5 178.0(4) . . . . ?
Bi1 N2 C6 C5 -19.5(4) . . . . ?
N1 C5 C6 N2 9.2(5) . . . . ?
C4 C5 C6 N2 -167.2(4) . . . . ?
N1 C5 C6 C7 -171.9(4) . . . . ?
C4 C5 C6 C7 11.7(7) . . . . ?
N2 C6 C7 C8 0.8(7) . . . . ?
C5 C6 C7 C8 -178.0(5) . . . . ?
C6 C7 C8 C9 0.1(8) . . . . ?
C7 C8 C9 C10 -0.9(8) . . . . ?
C6 N2 C10 C9 0.1(7) . . . . ?
Bi1 N2 C10 C9 -161.9(4) . . . . ?
C8 C9 C10 N2 0.9(8) . . . . ?
C29 P1 C11 C16 -134.8(4) . . . . ?
C17 P1 C11 C16 -15.7(4) . . . . ?
C23 P1 C11 C16 105.3(4) . . . . ?
C29 P1 C11 C12 46.4(5) . . . . ?
C17 P1 C11 C12 165.5(4) . . . . ?
C23 P1 C11 C12 -73.6(4) . . . . ?
C16 C11 C12 C13 -0.6(8) . . . . ?
P1 C11 C12 C13 178.3(5) . . . . ?
C11 C12 C13 C14 0.9(10) . . . . ?
C12 C13 C14 C15 -0.7(10) . . . . ?
C13 C14 C15 C16 0.1(9) . . . . ?
C14 C15 C16 C11 0.2(8) . . . . ?
C12 C11 C16 C15 0.1(7) . . . . ?
P1 C11 C16 C15 -178.8(4) . . . . ?
C29 P1 C17 C22 -175.2(4) . . . . ?
C11 P1 C17 C22 65.2(4) . . . . ?
C23 P1 C17 C22 -57.1(4) . . . . ?
C29 P1 C17 C18 5.2(4) . . . . ?
C11 P1 C17 C18 -114.3(4) . . . . ?
C23 P1 C17 C18 123.3(4) . . . . ?
C22 C17 C18 C19 -0.4(7) . . . . ?
P1 C17 C18 C19 179.1(4) . . . . ?
C17 C18 C19 C20 -1.1(7) . . . . ?
C18 C19 C20 C21 1.8(8) . . . . ?
C19 C20 C21 C22 -0.8(8) . . . . ?
C20 C21 C22 C17 -0.7(7) . . . . ?
C18 C17 C22 C21 1.4(7) . . . . ?
P1 C17 C22 C21 -178.2(4) . . . . ?
C29 P1 C23 C24 99.6(5) . . . . ?
C11 P1 C23 C24 -140.3(5) . . . . ?
C17 P1 C23 C24 -18.4(5) . . . . ?
C29 P1 C23 C28 -77.8(4) . . . . ?
C11 P1 C23 C28 42.4(4) . . . . ?
C17 P1 C23 C28 164.3(4) . . . . ?
C28 C23 C24 C25 0.7(9) . . . . ?
P1 C23 C24 C25 -176.6(5) . . . . ?
C23 C24 C25 C26 -0.5(11) . . . . ?
C24 C25 C26 C27 0.4(11) . . . . ?
C25 C26 C27 C28 -0.6(10) . . . . ?
C26 C27 C28 C23 0.9(9) . . . . ?
C24 C23 C28 C27 -0.9(8) . . . . ?
P1 C23 C28 C27 176.4(4) . . . . ?
C11 P1 C29 C34 37.6(5) . . . . ?
C17 P1 C29 C34 -82.8(4) . . . . ?
C23 P1 C29 C34 159.0(4) . . . . ?
C11 P1 C29 C30 -149.8(4) . . . . ?
C17 P1 C29 C30 89.9(4) . . . . ?
C23 P1 C29 C30 -28.3(5) . . . . ?
C34 C29 C30 C31 0.4(8) . . . . ?
P1 C29 C30 C31 -172.3(5) . . . . ?
C29 C30 C31 C32 -0.8(9) . . . . ?
C30 C31 C32 C33 1.0(10) . . . . ?
C31 C32 C33 C34 -0.8(10) . . . . ?
C32 C33 C34 C29 0.3(9) . . . . ?
C30 C29 C34 C33 -0.2(8) . . . . ?
P1 C29 C34 C33 172.6(5) . . . . ?
